data_7029710
loop_
_publ_author_name
'Tanimoto, Hiroki'
'Nagao, Tomohiko'
'Nishiyama, Yasuhiro'
'Morimoto, Tsumoru'
'Iseda, Fumiyasu'
'Nagato, Yuko'
'Suzuka, Toshimasa'
'Tsutsumi, Ken'
'Kakiuchi, Kiyomi'

_publ_section_title
;
 Synthesis and characterization of germa[n]pericyclynes.
;
_journal_issue 22
_journal_name_full 'Dalton transactions (Cambridge, England : 2003)'
_journal_page_first 8338
_journal_page_last 8343
_journal_paper_doi 10.1039/c4dt00574k
_journal_volume 43
_journal_year 2014
_chemical_formula_moiety 'C48 H84 Ge6'
_chemical_formula_sum 'C48 H84 Ge6'
_chemical_formula_weight 1096.73
_space_group_IT_number 148
_symmetry_cell_setting trigonal
_symmetry_Int_Tables_number 148
_symmetry_space_group_name_Hall '-R 3'
_symmetry_space_group_name_H-M 'R -3 :H'
_atom_sites_solution_hydrogens geom
_atom_sites_solution_primary direct
_atom_sites_solution_secondary difmap
_cell_angle_alpha 90.0000
_cell_angle_beta 90.0000
_cell_angle_gamma 120.0000
_cell_formula_units_Z 3
_cell_length_a 15.0886(3)
_cell_length_b 15.0886(3)
_cell_length_c 24.5251(5)
_cell_measurement_reflns_used 25015
_cell_measurement_temperature 123
_cell_measurement_theta_max 27.48
_cell_measurement_theta_min 3.23
_cell_volume 4835.48(17)
_computing_cell_refinement 'RAPID AUTO'
_computing_data_collection 'RAPID AUTO (Rigaku, ????)'
_computing_data_reduction 'RAPID AUTO'
_computing_molecular_graphics 'CrystalStructure 4.0'
_computing_publication_material 'CrystalStructure 4.0 (Rigaku, 2010)'
_computing_structure_refinement 'SHELXL97 (Sheldrick, 2008)'
_computing_structure_solution 'Il Milione (Burla, et al., 2007)'
_diffrn_ambient_temperature 123
_diffrn_detector_area_resol_mean 10.000
_diffrn_measured_fraction_theta_full 0.998
_diffrn_measured_fraction_theta_max 0.998
_diffrn_measurement_device_type 'Rigaku R-AXIS RAPID'
_diffrn_measurement_method \w
_diffrn_radiation_type 'Mo K\a'
_diffrn_radiation_wavelength 0.71075
_diffrn_reflns_av_R_equivalents 0.0293
_diffrn_reflns_limit_h_max 19
_diffrn_reflns_limit_h_min -19
_diffrn_reflns_limit_k_max 19
_diffrn_reflns_limit_k_min -19
_diffrn_reflns_limit_l_max 31
_diffrn_reflns_limit_l_min -31
_diffrn_reflns_number 27872
_diffrn_reflns_theta_full 27.49
_diffrn_reflns_theta_max 27.48
_diffrn_standards_number 0
_exptl_absorpt_coefficient_mu 2.783
_exptl_absorpt_correction_T_max 0.677
_exptl_absorpt_correction_T_min 0.561
_exptl_absorpt_correction_type multi-scan
_exptl_absorpt_process_details 'ABSCOR (Rigaku, 1995)'
_exptl_crystal_colour colorless
_exptl_crystal_density_diffrn 1.130
_exptl_crystal_density_method 'not measured'
_exptl_crystal_description block
_exptl_crystal_F_000 1692.00
_exptl_crystal_size_max 0.170
_exptl_crystal_size_mid 0.160
_exptl_crystal_size_min 0.140
_platon_squeeze_details
;
;
_refine_diff_density_max 1.580
_refine_diff_density_min -0.500
_refine_ls_extinction_method none
_refine_ls_goodness_of_fit_ref 1.326
_refine_ls_hydrogen_treatment constr
_refine_ls_number_parameters 86
_refine_ls_number_reflns 2465
_refine_ls_number_restraints 0
_refine_ls_R_factor_gt 0.0320
_refine_ls_shift/su_max 0.001
_refine_ls_structure_factor_coef Fsqd
_refine_ls_weighting_details 'w = 1/[\s^2^(Fo^2^)+(0.0569P)^2^+2.4059P] where P=(Fo^2^+2Fc^2^)/3'
_refine_ls_weighting_scheme calc
_refine_ls_wR_factor_ref 0.0934
_reflns_number_gt 2366
_reflns_number_total 2465
_reflns_threshold_expression F^2^>2.0\s(F^2^)
_cod_data_source_file c4dt00574k2.cif
_cod_data_source_block ipr-Ge(6)
_cod_depositor_comments 'Adding full bibliography for 7029707--7029711.cif.'
_cod_original_cell_volume 4835.46(16)
_cod_original_sg_symbol_H-M 'R -3:H'
_cod_database_code 7029710

loop_
_symmetry_equiv_pos_site_id
_symmetry_equiv_pos_as_xyz
1 +X,+Y,+Z
2 -Y,+X-Y,+Z
3 -X+Y,-X,+Z
4 -X,-Y,-Z
5 +Y,-X+Y,-Z
6 +X-Y,+X,-Z
7 2/3+X,1/3+Y,1/3+Z
8 2/3-Y,1/3+X-Y,1/3+Z
9 2/3-X+Y,1/3-X,1/3+Z
10 2/3-X,1/3-Y,1/3-Z
11 2/3+Y,1/3-X+Y,1/3-Z
12 2/3+X-Y,1/3+X,1/3-Z
13 1/3+X,2/3+Y,2/3+Z
14 1/3-Y,2/3+X-Y,2/3+Z
15 1/3-X+Y,2/3-X,2/3+Z
16 1/3-X,2/3-Y,2/3-Z
17 1/3+Y,2/3-X+Y,2/3-Z
18 1/3+X-Y,2/3+X,2/3-Z

loop_
_atom_site_label
_atom_site_type_symbol
_atom_site_fract_x
_atom_site_fract_y
_atom_site_fract_z
_atom_site_U_iso_or_equiv
_atom_site_adp_type
_atom_site_occupancy
_atom_site_symmetry_multiplicity
_atom_site_calc_flag
_atom_site_refinement_flags
Ge1 Ge 0.424219(12) 0.468333(12) 0.326985(7) 0.02171(11) Uani 1.0 18 d .
C1 C 0.57007(13) 0.54955(14) 0.33156(8) 0.0261(4) Uani 1.0 18 d .
C2 C 0.38523(14) 0.32706(13) 0.33274(8) 0.0269(4) Uani 1.0 18 d .
C3 C 0.36603(14) 0.50226(15) 0.38940(8) 0.0315(4) Uani 1.0 18 d .
C4 C 0.24972(15) 0.43569(18) 0.39085(9) 0.0397(5) Uani 1.0 18 d .
C5 C 0.4144(2) 0.4912(3) 0.44208(10) 0.0534(7) Uani 1.0 18 d .
C6 C 0.38546(15) 0.49369(14) 0.25492(8) 0.0293(4) Uani 1.0 18 d .
C7 C 0.43467(17) 0.60886(17) 0.24615(9) 0.0407(5) Uani 1.0 18 d .
C8 C 0.4174(3) 0.4447(3) 0.21049(11) 0.0614(9) Uani 1.0 18 d .
H3 H 0.3837 0.5753 0.3859 0.0378 Uiso 1.0 18 calc R
H4A H 0.2228 0.4552 0.4222 0.0476 Uiso 1.0 18 calc R
H4B H 0.2308 0.3636 0.3942 0.0476 Uiso 1.0 18 calc R
H4C H 0.2208 0.4455 0.3571 0.0476 Uiso 1.0 18 calc R
H5A H 0.4888 0.5367 0.4406 0.0641 Uiso 1.0 18 calc R
H5B H 0.3989 0.4202 0.4460 0.0641 Uiso 1.0 18 calc R
H5C H 0.3866 0.5097 0.4734 0.0641 Uiso 1.0 18 calc R
H6 H 0.3094 0.4627 0.2537 0.0351 Uiso 1.0 18 calc R
H7A H 0.4128 0.6220 0.2109 0.0489 Uiso 1.0 18 calc R
H7B H 0.5093 0.6400 0.2465 0.0489 Uiso 1.0 18 calc R
H7C H 0.4135 0.6386 0.2754 0.0489 Uiso 1.0 18 calc R
H8A H 0.3800 0.3702 0.2151 0.0737 Uiso 1.0 18 calc R
H8B H 0.4911 0.4703 0.2131 0.0737 Uiso 1.0 18 calc R
H8C H 0.4016 0.4621 0.1747 0.0737 Uiso 1.0 18 calc R

loop_
_atom_site_aniso_label
_atom_site_aniso_U_11
_atom_site_aniso_U_22
_atom_site_aniso_U_33
_atom_site_aniso_U_12
_atom_site_aniso_U_13
_atom_site_aniso_U_23
Ge1 0.01877(13) 0.01740(13) 0.02734(16) 0.00782(8) -0.00110(6) 0.00063(6)
C1 0.0243(9) 0.0233(8) 0.0308(9) 0.0121(7) -0.0018(7) 0.0004(7)
C2 0.0240(8) 0.0241(9) 0.0319(9) 0.0116(7) -0.0011(7) 0.0018(7)
C3 0.0285(10) 0.0269(9) 0.0345(10) 0.0103(8) 0.0052(7) -0.0011(7)
C4 0.0282(10) 0.0400(11) 0.0507(13) 0.0170(9) 0.0072(9) 0.0013(9)
C5 0.0413(14) 0.0771(18) 0.0322(12) 0.0224(13) 0.0025(9) -0.0016(12)
C6 0.0294(9) 0.0301(10) 0.0314(9) 0.0171(8) -0.0047(7) 0.0007(7)
C7 0.0363(11) 0.0353(11) 0.0477(12) 0.0158(9) -0.0041(9) 0.0153(9)
C8 0.104(3) 0.084(2) 0.0293(12) 0.072(2) -0.0104(12) -0.0093(12)

loop_
_atom_type_symbol
_atom_type_description
_atom_type_scat_dispersion_real
_atom_type_scat_dispersion_imag
_atom_type_scat_source
C C 0.0033 0.0016
;
International Tables for Crystallography
(1992, Vol. C, Tables 4.2.6.8 and 6.1.1.4)
;
H H 0.0000 0.0000
;
International Tables for Crystallography
(1992, Vol. C, Table 6.1.1.4)
;
Ge Ge 0.1547 1.8001
;
International Tables for Crystallography
(1992, Vol. C, Tables 4.2.6.8 and 6.1.1.4)
;

loop_
_geom_angle_atom_site_label_1
_geom_angle_atom_site_label_2
_geom_angle_atom_site_label_3
_geom_angle
_geom_angle_publ_flag
_geom_angle_site_symmetry_3
C1 Ge1 C2 108.90(10) yes .
C1 Ge1 C3 108.03(8) yes .
C1 Ge1 C6 106.74(8) yes .
C2 Ge1 C3 107.81(9) yes .
C2 Ge1 C6 109.20(9) yes .
C3 Ge1 C6 115.99(11) yes .
Ge1 C1 C2 173.7(3) yes 17_555
Ge1 C2 C1 175.3(2) yes 18_545
Ge1 C3 C4 111.41(14) yes .
Ge1 C3 C5 109.3(2) yes .
C4 C3 C5 111.25(17) yes .
Ge1 C6 C7 109.08(13) yes .
Ge1 C6 C8 110.7(3) yes .
C7 C6 C8 111.1(2) yes .
Ge1 C3 H3 108.259 no .
C4 C3 H3 108.261 no .
C5 C3 H3 108.255 no .
C3 C4 H4A 109.478 no .
C3 C4 H4B 109.466 no .
C3 C4 H4C 109.459 no .
H4A C4 H4B 109.483 no .
H4A C4 H4C 109.472 no .
H4B C4 H4C 109.470 no .
C3 C5 H5A 109.486 no .
C3 C5 H5B 109.478 no .
C3 C5 H5C 109.476 no .
H5A C5 H5B 109.475 no .
H5A C5 H5C 109.462 no .
H5B C5 H5C 109.451 no .
Ge1 C6 H6 108.648 no .
C7 C6 H6 108.647 no .
C8 C6 H6 108.653 no .
C6 C7 H7A 109.461 no .
C6 C7 H7B 109.474 no .
C6 C7 H7C 109.476 no .
H7A C7 H7B 109.469 no .
H7A C7 H7C 109.473 no .
H7B C7 H7C 109.474 no .
C6 C8 H8A 109.459 no .
C6 C8 H8B 109.472 no .
C6 C8 H8C 109.466 no .
H8A C8 H8B 109.483 no .
H8A C8 H8C 109.477 no .
H8B C8 H8C 109.470 no .

loop_
_geom_bond_atom_site_label_1
_geom_bond_atom_site_label_2
_geom_bond_distance
_geom_bond_publ_flag
_geom_bond_site_symmetry_2
Ge1 C1 1.9132(17) yes .
Ge1 C2 1.912(2) yes .
Ge1 C3 1.956(3) yes .
Ge1 C6 1.959(3) yes .
C1 C2 1.200(3) yes 17_555
C3 C4 1.526(3) yes .
C3 C5 1.534(4) yes .
C6 C7 1.525(3) yes .
C6 C8 1.524(5) yes .
C3 H3 1.000 no .
C4 H4A 0.980 no .
C4 H4B 0.980 no .
C4 H4C 0.980 no .
C5 H5A 0.980 no .
C5 H5B 0.980 no .
C5 H5C 0.980 no .
C6 H6 1.000 no .
C7 H7A 0.980 no .
C7 H7B 0.980 no .
C7 H7C 0.980 no .
C8 H8A 0.980 no .
C8 H8B 0.980 no .
C8 H8C 0.980 no .

loop_
_geom_contact_atom_site_label_1
_geom_contact_atom_site_label_2
_geom_contact_distance
_geom_contact_publ_flag
_geom_contact_site_symmetry_2
C1 C5 3.401(4) no .
C1 C7 3.345(4) no .
C2 C4 3.500(4) no .
C2 C5 3.526(4) no .
C2 C8 3.393(4) no .
Ge1 H4B 3.0194 no .
Ge1 H4C 3.0045 no .
Ge1 H5A 2.9620 no .
Ge1 H5B 2.9846 no .
Ge1 H7B 2.9884 no .
Ge1 H7C 2.9391 no .
Ge1 H8A 3.0293 no .
Ge1 H8B 2.9642 no .
C1 H3 3.3050 no .
C1 H4B 3.5727 no 17_555
C1 H5A 2.9081 no .
C1 H7B 2.8823 no .
C1 H7C 3.5289 no .
C1 H8A 3.4750 no 17_555
C1 H8B 3.1403 no .
C2 H4B 3.0476 no .
C2 H5A 3.4525 no 18_545
C2 H5B 3.0722 no .
C2 H6 3.4049 no .
C2 H7B 3.3324 no 18_545
C2 H8A 2.9669 no .
C2 H8B 3.5177 no .
C3 H6 3.4126 no .
C3 H7C 3.3296 no .
C4 H5A 3.3652 no .
C4 H5B 2.7333 no .
C4 H5C 2.7021 no .
C4 H6 3.4521 no .
C5 H4A 2.7058 no .
C5 H4B 2.7256 no .
C5 H4C 3.3668 no .
C6 H3 3.4445 no .
C6 H4C 3.3432 no .
C7 H3 3.4928 no .
C7 H8A 3.3551 no .
C7 H8B 2.7446 no .
C7 H8C 2.6690 no .
C8 H7A 2.7107 no .
C8 H7B 2.7022 no .
C8 H7C 3.3565 no .
H3 H4A 2.3606 no .
H3 H4B 2.8635 no .
H3 H4C 2.3585 no .
H3 H5A 2.3616 no .
H3 H5B 2.8696 no .
H3 H5C 2.3726 no .
H3 H6 3.5695 no .
H3 H7C 2.8326 no .
H4A H5A 3.5896 no .
H4A H5B 3.0129 no .
H4A H5C 2.5154 no .
H4B H5B 2.5703 no .
H4B H5C 2.9957 no .
H4B H7B 2.7200 no 18_545
H4C H5C 3.5913 no .
H4C H6 2.8172 no .
H4C H7C 3.5338 no .
H5A H8A 2.8257 no 17_555
H5B H7B 3.4406 no 18_545
H6 H7A 2.3587 no .
H6 H7B 2.8668 no .
H6 H7C 2.3712 no .
H6 H8A 2.3381 no .
H6 H8B 2.8648 no .
H6 H8C 2.3900 no .
H7A H8A 3.5790 no .
H7A H8B 3.0567 no .
H7A H8C 2.4968 no .
H7B H8B 2.5690 no .
H7B H8C 2.9308 no .
H7C H8C 3.5707 no .
C1 H4C 3.5852 no 2_665
C4 H3 3.2552 no 3_565
C4 H4B 3.5945 no 16_555
C4 H4C 3.4697 no 16_555
C4 H6 3.4947 no 16_555
C5 H5A 3.3472 no 4_666
C5 H8A 3.3152 no 8_555
C6 H7C 3.3853 no 3_565
C7 H4C 3.5277 no 2_665
C7 H6 3.1231 no 2_665
C7 H7A 3.3704 no 2_665
C7 H7A 3.3639 no 3_565
C7 H7A 3.5859 no 11_455
C7 H7A 3.5919 no 12_555
C7 H7C 3.2842 no 2_665
C7 H7C 3.0928 no 3_565
C7 H8C 3.1617 no 12_555
C8 H5B 3.3551 no 15_554
C8 H5C 3.3115 no 15_554
C8 H7B 3.5439 no 11_455
H3 C4 3.2552 no 2_665
H3 H3 3.2523 no 2_665
H3 H3 3.2523 no 3_565
H3 H4A 2.8398 no 2_665
H3 H4C 2.9095 no 2_665
H4A H3 2.8398 no 3_565
H4A H5A 3.1804 no 3_565
H4A H6 3.4713 no 16_555
H4A H8B 3.3423 no 8_555
H4A H8C 3.3641 no 8_555
H4B C4 3.5945 no 16_555
H4B H4B 3.4236 no 16_555
H4B H4C 2.8773 no 16_555
H4B H6 2.8704 no 16_555
H4B H8C 3.0462 no 8_555
H4C C1 3.5852 no 3_565
H4C C4 3.4697 no 16_555
H4C C7 3.5277 no 3_565
H4C H3 2.9095 no 3_565
H4C H4B 2.8773 no 16_555
H4C H4C 3.1558 no 16_555
H4C H7B 3.2563 no 3_565
H4C H7C 2.9002 no 3_565
H5A C5 3.3472 no 4_666
H5A H4A 3.1804 no 2_665
H5A H5A 3.1942 no 4_666
H5A H5B 3.1519 no 4_666
H5A H5C 3.1299 no 4_666
H5B C8 3.3551 no 8_555
H5B H5A 3.1519 no 4_666
H5B H5C 3.4770 no 4_666
H5B H8A 2.8746 no 8_555
H5B H8C 3.0554 no 8_555
H5C C8 3.3115 no 8_555
H5C H5A 3.1299 no 4_666
H5C H5B 3.4770 no 4_666
H5C H8A 2.8531 no 8_555
H5C H8B 3.1974 no 8_555
H5C H8C 3.3496 no 8_555
H6 C4 3.4947 no 16_555
H6 C7 3.1231 no 3_565
H6 H4A 3.4713 no 16_555
H6 H4B 2.8704 no 16_555
H6 H7A 3.1241 no 3_565
H6 H7A 3.5069 no 11_455
H6 H7B 2.9357 no 3_565
H6 H7C 2.7871 no 3_565
H6 H8C 3.3333 no 11_455
H7A C7 3.3639 no 2_665
H7A C7 3.3704 no 3_565
H7A C7 3.5919 no 11_455
H7A C7 3.5859 no 12_555
H7A H6 3.1241 no 2_665
H7A H6 3.5069 no 12_555
H7A H7A 2.8457 no 2_665
H7A H7A 2.8457 no 3_565
H7A H7A 2.7219 no 11_455
H7A H7A 2.7219 no 12_555
H7A H7C 3.1964 no 2_665
H7A H7C 3.0487 no 3_565
H7A H8C 2.8443 no 12_555
H7B C8 3.5439 no 12_555
H7B H4C 3.2563 no 2_665
H7B H6 2.9357 no 2_665
H7B H8C 2.5947 no 12_555
H7C C6 3.3853 no 2_665
H7C C7 3.0928 no 2_665
H7C C7 3.2842 no 3_565
H7C H4C 2.9002 no 2_665
H7C H6 2.7871 no 2_665
H7C H7A 3.0487 no 2_665
H7C H7A 3.1964 no 3_565
H7C H7C 2.5437 no 2_665
H7C H7C 2.5437 no 3_565
H8A C5 3.3152 no 15_554
H8A H5B 2.8746 no 15_554
H8A H5C 2.8531 no 15_554
H8B H4A 3.3423 no 15_554
H8B H5C 3.1974 no 15_554
H8C C7 3.1617 no 11_455
H8C H4A 3.3641 no 15_554
H8C H4B 3.0462 no 15_554
H8C H5B 3.0554 no 15_554
H8C H5C 3.3496 no 15_554
H8C H6 3.3333 no 12_555
H8C H7A 2.8443 no 11_455
H8C H7B 2.5947 no 11_455

loop_
_geom_torsion_atom_site_label_1
_geom_torsion_atom_site_label_2
_geom_torsion_atom_site_label_3
_geom_torsion_atom_site_label_4
_geom_torsion
_geom_torsion_publ_flag
C1 Ge1 C3 C4 -176.37(13) no
C1 Ge1 C3 C5 -53.01(13) no
C1 Ge1 C6 C7 -51.42(16) no
C1 Ge1 C6 C8 71.09(12) no
C2 Ge1 C3 C4 -58.82(16) no
C2 Ge1 C3 C5 64.53(11) no
C2 Ge1 C6 C7 -169.00(12) no
C2 Ge1 C6 C8 -46.49(12) no
C3 Ge1 C6 C7 68.99(14) no
C3 Ge1 C6 C8 -168.50(8) no
C6 Ge1 C3 C4 63.92(15) no
C6 Ge1 C3 C5 -172.72(8) no

loop_
_platon_squeeze_void_nr
_platon_squeeze_void_average_x
_platon_squeeze_void_average_y
_platon_squeeze_void_average_z
_platon_squeeze_void_volume
_platon_squeeze_void_count_electrons
_platon_squeeze_void_content
1 0.000 0.000 0.000 307 55 ' '
2 0.333 0.667 0.667 306 55 ' '
3 0.667 0.333 0.333 306 55 ' '
